data_4022552
loop_
_publ_author_name
'Carles Ayats'
'Pelayo Camps'
'Mar\'ia D. Duque'
'Merc\'e Font-Bardia'
'M. Rosa Mu\~noz'
'Xavier Solans'
'Santiago V\'azquez'

_publ_section_title
;
 Alternative Syntheses of the New D~2d~ Symmetric
 Tetramethyl Tricyclo- [3.3.0.0^3,7^]octane-1,3,5,7-tetracarboxylate
;
_journal_name_full 'Journal of Organic Chemistry'
_journal_page_first 8715
_journal_page_last 8718
_journal_paper_doi 10.1021/jo035062x
_journal_volume 68
_journal_year 2003
_chemical_formula_sum 'C24 H24 O4'
_chemical_formula_weight 376.43
_chemical_name_systematic
;
 ?
;
_space_group_IT_number 14
_symmetry_cell_setting monoclinic
_symmetry_space_group_name_Hall '-P 2ybc'
_symmetry_space_group_name_H-M 'P 1 21/c 1'
_atom_sites_solution_hydrogens geom
_atom_sites_solution_primary direct
_atom_sites_solution_secondary difmap
_audit_creation_method SHELXL-97
_cell_angle_alpha 90.00
_cell_angle_beta 109.8580(10)
_cell_angle_gamma 90.00
_cell_formula_units_Z 4
_cell_length_a 9.3560(10)
_cell_length_b 13.7910(10)
_cell_length_c 15.6330(10)
_cell_measurement_temperature 293(2)
_cell_volume 1897.2(3)
_computing_structure_refinement 'SHELXL-97 (Sheldrick, 1997)'
_computing_structure_solution 'SHELXS-97 (Sheldrick, 1990)'
_diffrn_ambient_temperature 293(2)
_diffrn_measured_fraction_theta_full 0.774
_diffrn_measured_fraction_theta_max 0.774
_diffrn_radiation_monochromator graphite
_diffrn_radiation_source 'fine-focus sealed tube'
_diffrn_radiation_type MoK\a
_diffrn_radiation_wavelength 0.71069
_diffrn_reflns_av_R_equivalents 0.0229
_diffrn_reflns_av_sigmaI/netI 0.0277
_diffrn_reflns_limit_h_max 13
_diffrn_reflns_limit_h_min 0
_diffrn_reflns_limit_k_max 18
_diffrn_reflns_limit_k_min -19
_diffrn_reflns_limit_l_max 21
_diffrn_reflns_limit_l_min -22
_diffrn_reflns_number 13970
_diffrn_reflns_theta_full 31.61
_diffrn_reflns_theta_max 31.61
_diffrn_reflns_theta_min 2.95
_exptl_absorpt_coefficient_mu 0.089
_exptl_crystal_density_diffrn 1.318
_exptl_crystal_density_method 'not measured'
_exptl_crystal_F_000 800
_refine_diff_density_max 0.251
_refine_diff_density_min -0.176
_refine_diff_density_rms 0.036
_refine_ls_extinction_expression Fc
_refine_ls_extinction_method none
_refine_ls_goodness_of_fit_ref 1.075
_refine_ls_hydrogen_treatment mixed
_refine_ls_matrix_type full
_refine_ls_number_parameters 349
_refine_ls_number_reflns 5125
_refine_ls_number_restraints 0
_refine_ls_restrained_S_all 1.075
_refine_ls_R_factor_all 0.0723
_refine_ls_R_factor_gt 0.0558
_refine_ls_shift/su_max 0.001
_refine_ls_shift/su_mean 0.000
_refine_ls_structure_factor_coef Fsqd
_refine_ls_weighting_details 'w=1/[\s^2^(Fo^2^)+(0.0677P)^2^+0.4756P] where P=(Fo^2^+2Fc^2^)/3'
_refine_ls_weighting_scheme calc
_refine_ls_wR_factor_gt 0.1425
_refine_ls_wR_factor_ref 0.1538
_reflns_number_gt 4084
_reflns_number_total 5125
_reflns_threshold_expression >2sigma(I)
_cod_data_source_file jo035062xsi20030723_080058.cif
_cod_data_source_block pchm26
_cod_depositor_comments
;
The following automatic conversions were performed:
'_symmetry_cell_setting' value 'Monoclinic' changed to 'monoclinic'
according to '/home/saulius/struct/CIF-dictionaries/cif_core.dic'
dictionary named 'cif_core.dic' version 2.4.1 from 2010-06-29.

Automatic conversion script
Id: cif_fix_enum 1527 2010-12-29 10:47:43Z saulius 

The following automatic conversions were performed:

'_refine_ls_weighting_scheme' value 'calc
w=1/[\s^2^(Fo^2^)+(0.0677P)^2^+0.4756P] where P=(Fo^2^+2Fc^2^)/3' was
changed to 'calc'. New tag '_refine_ls_weighting_details' was
created. The value of the new tag was set to
'w=1/[\s^2^(Fo^2^)+(0.0677P)^2^+0.4756P] where P=(Fo^2^+2Fc^2^)/3'.

Automatic conversion script
Id: cif_fix_values 3143 2015-03-26 13:38:13Z robertas 
;
_cod_original_sg_symbol_H-M 'P 21/c'
_cod_database_code 4022552

loop_
_symmetry_equiv_pos_as_xyz
'x, y, z'
'-x, y+1/2, -z+1/2'
'-x, -y, -z'
'x, -y-1/2, z-1/2'

loop_
_atom_site_label
_atom_site_type_symbol
_atom_site_fract_x
_atom_site_fract_y
_atom_site_fract_z
_atom_site_U_iso_or_equiv
_atom_site_adp_type
_atom_site_occupancy
_atom_site_calc_flag
O1 O 0.34216(16) 0.83554(11) 0.18188(11) 0.0788(5) Uani 1 d
O2 O 0.12701(14) 0.89529(8) 0.08644(8) 0.0565(3) Uani 1 d
O3 O 0.33934(17) 0.71808(10) 0.46925(10) 0.0736(4) Uani 1 d
O4 O 0.54465(14) 0.62951(10) 0.48605(8) 0.0627(3) Uani 1 d
C1 C 0.0520(2) 0.33197(12) 0.11293(10) 0.0504(4) Uani 1 d
C2 C 0.1787(3) 0.28193(13) 0.11349(13) 0.0613(5) Uani 1 d
C3 C 0.3190(2) 0.32430(14) 0.14778(13) 0.0633(5) Uani 1 d
C4 C 0.3313(2) 0.41823(13) 0.18035(11) 0.0519(4) Uani 1 d
C5 C 0.20453(16) 0.47119(10) 0.17942(8) 0.0383(3) Uani 1 d
C6 C 0.06136(16) 0.42682(10) 0.14549(8) 0.0389(3) Uani 1 d
C7 C -0.07570(15) 0.47985(11) 0.14568(8) 0.0396(3) Uani 1 d
C8 C -0.22042(19) 0.44123(14) 0.10264(11) 0.0525(4) Uani 1 d
C9 C -0.3482(2) 0.48720(17) 0.10709(12) 0.0614(5) Uani 1 d
C10 C -0.33509(19) 0.57313(16) 0.15406(13) 0.0598(5) Uani 1 d
C11 C -0.19372(18) 0.61347(14) 0.19537(11) 0.0498(4) Uani 1 d
C12 C -0.06261(15) 0.56813(10) 0.19162(8) 0.0382(3) Uani 1 d
C13 C 0.09106(15) 0.61132(10) 0.24209(8) 0.0354(3) Uani 1 d
C14 C 0.21740(15) 0.57685(10) 0.20615(8) 0.0358(3) Uani 1 d
C15 C 0.19957(18) 0.64165(11) 0.12287(9) 0.0428(3) Uani 1 d
C16 C 0.12040(17) 0.73504(10) 0.13717(9) 0.0413(3) Uani 1 d
C17 C 0.09546(18) 0.72150(11) 0.22920(10) 0.0424(3) Uani 1 d
C18 C 0.14781(17) 0.58073(12) 0.34281(9) 0.0432(3) Uani 1 d
C19 C 0.32130(17) 0.57929(10) 0.37296(9) 0.0411(3) Uani 1 d
C20 C 0.36139(17) 0.60111(13) 0.28657(10) 0.0449(3) Uani 1 d
C21 C 0.21075(18) 0.82573(11) 0.13857(10) 0.0467(3) Uani 1 d
C22 C 0.2040(3) 0.98556(15) 0.08652(17) 0.0719(6) Uani 1 d
C23 C 0.39805(18) 0.65038(10) 0.44706(9) 0.0448(3) Uani 1 d
C24 C 0.6307(3) 0.6939(2) 0.55782(16) 0.0776(6) Uani 1 d
H1 H -0.045(2) 0.3001(15) 0.0916(13) 0.056(5) Uiso 1 d
H2 H 0.167(2) 0.2188(17) 0.0907(15) 0.072(6) Uiso 1 d
H3 H 0.411(3) 0.2900(18) 0.1487(16) 0.083(7) Uiso 1 d
H4 H 0.433(3) 0.4485(17) 0.2055(16) 0.076(6) Uiso 1 d
H8 H -0.231(2) 0.3774(17) 0.0689(15) 0.072(6) Uiso 1 d
H9 H -0.449(2) 0.4600(16) 0.0737(15) 0.068(6) Uiso 1 d
H10 H -0.428(3) 0.6059(17) 0.1591(15) 0.077(7) Uiso 1 d
H11 H -0.182(2) 0.6745(15) 0.2288(13) 0.054(5) Uiso 1 d
H15 H 0.134(2) 0.6088(13) 0.0668(13) 0.049(5) Uiso 1 d
H15A H 0.300(2) 0.6540(14) 0.1165(13) 0.059(5) Uiso 1 d
H16 H 0.023(2) 0.7407(13) 0.0894(12) 0.048(4) Uiso 1 d
H17 H 0.004(2) 0.7538(13) 0.2303(12) 0.052(5) Uiso 1 d
H17A H 0.181(2) 0.7519(13) 0.2796(12) 0.051(5) Uiso 1 d
H18 H 0.110(2) 0.6247(14) 0.3791(13) 0.056(5) Uiso 1 d
H18A H 0.1073(19) 0.5142(14) 0.3469(12) 0.049(5) Uiso 1 d
H19 H 0.3617(17) 0.5154(12) 0.3960(11) 0.039(4) Uiso 1 d
H20 H 0.389(2) 0.6734(15) 0.2831(12) 0.056(5) Uiso 1 d
H20A H 0.452(2) 0.5637(14) 0.2862(13) 0.056(5) Uiso 1 d
H22 H 0.306(3) 0.969(2) 0.0814(19) 0.101(9) Uiso 1 d
H22A H 0.241(3) 1.010(2) 0.148(2) 0.096(8) Uiso 1 d
H22B H 0.126(4) 1.029(3) 0.040(3) 0.137(11) Uiso 1 d
H24 H 0.618(3) 0.760(2) 0.5342(18) 0.095(8) Uiso 1 d
H24A H 0.592(3) 0.690(2) 0.609(2) 0.111(10) Uiso 1 d
H24B H 0.737(4) 0.674(2) 0.578(2) 0.120(11) Uiso 1 d

loop_
_atom_site_aniso_label
_atom_site_aniso_U_11
_atom_site_aniso_U_22
_atom_site_aniso_U_33
_atom_site_aniso_U_23
_atom_site_aniso_U_13
_atom_site_aniso_U_12
O1 0.0555(8) 0.0748(10) 0.0853(10) 0.0137(7) -0.0031(7) -0.0227(7)
O2 0.0626(8) 0.0416(6) 0.0618(7) 0.0069(5) 0.0167(6) -0.0051(5)
O3 0.0814(10) 0.0598(8) 0.0659(8) -0.0172(6) 0.0073(7) 0.0169(7)
O4 0.0502(7) 0.0603(8) 0.0605(7) -0.0174(5) -0.0034(5) -0.0014(5)
C1 0.0625(10) 0.0443(8) 0.0444(7) -0.0007(6) 0.0180(7) -0.0066(7)
C2 0.0871(14) 0.0409(8) 0.0581(9) -0.0003(7) 0.0277(9) 0.0070(8)
C3 0.0680(12) 0.0567(10) 0.0664(10) -0.0018(8) 0.0241(9) 0.0203(9)
C4 0.0452(9) 0.0559(9) 0.0545(8) -0.0016(7) 0.0167(7) 0.0108(7)
C5 0.0386(7) 0.0423(7) 0.0340(6) 0.0021(5) 0.0122(5) 0.0027(5)
C6 0.0432(7) 0.0419(7) 0.0319(5) 0.0021(5) 0.0131(5) -0.0025(5)
C7 0.0362(7) 0.0497(8) 0.0319(5) 0.0035(5) 0.0104(5) -0.0052(5)
C8 0.0430(9) 0.0673(10) 0.0435(7) -0.0013(7) 0.0100(6) -0.0149(7)
C9 0.0371(9) 0.0905(14) 0.0515(8) 0.0078(9) 0.0083(7) -0.0121(8)
C10 0.0345(8) 0.0845(13) 0.0612(10) 0.0190(9) 0.0173(7) 0.0061(8)
C11 0.0419(8) 0.0595(10) 0.0509(8) 0.0094(7) 0.0195(6) 0.0073(7)
C12 0.0341(7) 0.0474(7) 0.0333(5) 0.0077(5) 0.0117(5) 0.0018(5)
C13 0.0339(7) 0.0418(7) 0.0313(5) 0.0015(4) 0.0122(5) 0.0015(5)
C14 0.0321(6) 0.0421(7) 0.0331(5) 0.0000(4) 0.0109(5) -0.0005(5)
C15 0.0487(8) 0.0464(7) 0.0366(6) 0.0014(5) 0.0188(6) -0.0040(6)
C16 0.0417(8) 0.0430(7) 0.0366(6) 0.0034(5) 0.0101(5) -0.0039(6)
C17 0.0460(8) 0.0422(7) 0.0412(6) -0.0013(5) 0.0178(6) -0.0004(6)
C18 0.0441(8) 0.0523(8) 0.0333(6) 0.0032(5) 0.0133(5) -0.0018(6)
C19 0.0427(8) 0.0403(7) 0.0346(6) 0.0006(5) 0.0056(5) 0.0007(6)
C20 0.0335(7) 0.0592(9) 0.0401(6) -0.0056(6) 0.0101(5) -0.0036(6)
C21 0.0497(9) 0.0471(8) 0.0408(7) 0.0026(5) 0.0120(6) -0.0052(6)
C22 0.0955(17) 0.0432(9) 0.0758(13) 0.0015(9) 0.0275(12) -0.0159(10)
C23 0.0536(9) 0.0400(7) 0.0347(6) 0.0042(5) 0.0072(6) 0.0020(6)
C24 0.0740(15) 0.0760(15) 0.0635(12) -0.0195(10) -0.0017(10) -0.0202(12)

loop_
_atom_type_symbol
_atom_type_description
_atom_type_scat_dispersion_real
_atom_type_scat_dispersion_imag
_atom_type_scat_source
C C 0.0033 0.0016 'International Tables Vol C Tables 4.2.6.8 and 6.1.1.4'
H H 0.0000 0.0000 'International Tables Vol C Tables 4.2.6.8 and 6.1.1.4'
O O 0.0106 0.0060 'International Tables Vol C Tables 4.2.6.8 and 6.1.1.4'

loop_
_geom_angle_atom_site_label_1
_geom_angle_atom_site_label_2
_geom_angle_atom_site_label_3
_geom_angle
C21 O2 C22 115.70(16)
C23 O4 C24 116.06(17)
C2 C1 C6 121.56(17)
C2 C1 H1 119.0(12)
C6 C1 H1 119.4(12)
C3 C2 C1 120.02(17)
C3 C2 H2 121.5(14)
C1 C2 H2 118.4(14)
C2 C3 C4 119.55(17)
C2 C3 H3 121.3(14)
C4 C3 H3 119.1(15)
C3 C4 C5 121.67(17)
C3 C4 H4 119.3(13)
C5 C4 H4 119.0(13)
C4 C5 C6 118.49(14)
C4 C5 C14 121.15(13)
C6 C5 C14 120.13(12)
C1 C6 C5 118.70(14)
C1 C6 C7 121.20(14)
C5 C6 C7 120.09(12)
C8 C7 C12 118.76(14)
C8 C7 C6 120.69(14)
C12 C7 C6 120.52(12)
C9 C8 C7 121.12(17)
C9 C8 H8 119.8(12)
C7 C8 H8 119.1(12)
C8 C9 C10 120.11(16)
C8 C9 H9 119.2(13)
C10 C9 H9 120.6(13)
C11 C10 C9 119.68(17)
C11 C10 H10 120.0(13)
C9 C10 H10 120.4(13)
C10 C11 C12 121.15(17)
C10 C11 H11 120.8(11)
C12 C11 H11 118.1(11)
C11 C12 C7 119.14(14)
C11 C12 C13 119.77(14)
C7 C12 C13 120.96(12)
C12 C13 C17 112.68(12)
C12 C13 C18 111.29(11)
C17 C13 C18 112.95(11)
C12 C13 C14 113.53(10)
C17 C13 C14 101.46(10)
C18 C13 C14 104.29(11)
C5 C14 C20 113.73(12)
C5 C14 C15 110.52(10)
C20 C14 C15 112.25(12)
C5 C14 C13 113.48(11)
C20 C14 C13 101.65(10)
C15 C14 C13 104.60(11)
C16 C15 C14 106.38(11)
C16 C15 H15 109.2(10)
C14 C15 H15 109.9(10)
C16 C15 H15A 113.0(11)
C14 C15 H15A 110.4(11)
H15 C15 H15A 108.0(15)
C21 C16 C15 113.69(13)
C21 C16 C17 110.39(12)
C15 C16 C17 105.45(11)
C21 C16 H16 108.7(10)
C15 C16 H16 109.2(10)
C17 C16 H16 109.3(10)
C13 C17 C16 105.13(11)
C13 C17 H17 112.9(11)
C16 C17 H17 112.0(10)
C13 C17 H17A 111.1(10)
C16 C17 H17A 110.3(10)
H17 C17 H17A 105.6(15)
C19 C18 C13 106.26(11)
C19 C18 H18 112.5(11)
C13 C18 H18 110.9(11)
C19 C18 H18A 110.7(10)
C13 C18 H18A 108.0(10)
H18 C18 H18A 108.4(15)
C23 C19 C18 114.13(13)
C23 C19 C20 110.60(12)
C18 C19 C20 105.95(11)
C23 C19 H19 106.3(9)
C18 C19 H19 111.2(9)
C20 C19 H19 108.6(9)
C14 C20 C19 105.47(11)
C14 C20 H20 109.3(10)
C19 C20 H20 111.7(10)
C14 C20 H20A 113.3(11)
C19 C20 H20A 111.4(11)
H20 C20 H20A 105.8(15)
O1 C21 O2 123.07(15)
O1 C21 C16 124.60(15)
O2 C21 C16 112.32(13)
O2 C22 H22 107.2(16)
O2 C22 H22A 108.2(16)
H22 C22 H22A 97(2)
O2 C22 H22B 105.2(19)
H22 C22 H22B 122(2)
H22A C22 H22B 116(3)
O3 C23 O4 122.78(14)
O3 C23 C19 126.06(15)
O4 C23 C19 111.15(13)
O4 C24 H24 108.4(16)
O4 C24 H24A 109.6(18)
H24 C24 H24A 109(2)
O4 C24 H24B 108.1(19)
H24 C24 H24B 112(2)
H24A C24 H24B 110(2)

loop_
_geom_bond_atom_site_label_1
_geom_bond_atom_site_label_2
_geom_bond_distance
O1 C21 1.193(2)
O2 C21 1.3284(19)
O2 C22 1.438(2)
O3 C23 1.1930(19)
O4 C23 1.3295(19)
O4 C24 1.443(2)
C1 C2 1.369(3)
C1 C6 1.396(2)
C1 H1 0.96(2)
C2 C3 1.369(3)
C2 H2 0.93(2)
C3 C4 1.382(3)
C3 H3 0.97(2)
C4 C5 1.389(2)
C4 H4 0.99(2)
C5 C6 1.403(2)
C5 C14 1.5093(19)
C6 C7 1.477(2)
C7 C8 1.397(2)
C7 C12 1.398(2)
C8 C9 1.376(3)
C8 H8 1.01(2)
C9 C10 1.377(3)
C9 H9 0.98(2)
C10 C11 1.377(3)
C10 H10 1.01(2)
C11 C12 1.396(2)
C11 H11 0.98(2)
C12 C13 1.5078(19)
C13 C17 1.535(2)
C13 C18 1.5399(17)
C13 C14 1.5460(18)
C14 C20 1.5352(19)
C14 C15 1.5407(18)
C15 C16 1.539(2)
C15 H15 0.991(19)
C15 H15A 0.993(19)
C16 C21 1.506(2)
C16 C17 1.5451(19)
C16 H16 0.964(18)
C17 H17 0.972(19)
C17 H17A 1.005(19)
C18 C19 1.529(2)
C18 H18 0.97(2)
C18 H18A 1.003(19)
C19 C23 1.5013(19)
C19 C20 1.549(2)
C19 H19 0.978(17)
C20 H20 1.03(2)
C20 H20A 0.998(19)
C22 H22 1.01(3)
C22 H22A 0.96(3)
C22 H22B 1.03(4)
C24 H24 0.97(3)
C24 H24A 0.99(3)
C24 H24B 0.97(3)

loop_
_geom_torsion_atom_site_label_1
_geom_torsion_atom_site_label_2
_geom_torsion_atom_site_label_3
_geom_torsion_atom_site_label_4
_geom_torsion
C6 C1 C2 C3 1.0(3)
C1 C2 C3 C4 -1.0(3)
C2 C3 C4 C5 0.1(3)
C3 C4 C5 C6 0.9(2)
C3 C4 C5 C14 -173.66(15)
C2 C1 C6 C5 0.0(2)
C2 C1 C6 C7 -179.23(14)
C4 C5 C6 C1 -0.90(19)
C14 C5 C6 C1 173.68(12)
C4 C5 C6 C7 178.34(12)
C14 C5 C6 C7 -7.08(17)
C1 C6 C7 C8 -8.31(19)
C5 C6 C7 C8 172.47(12)
C1 C6 C7 C12 169.52(12)
C5 C6 C7 C12 -9.70(18)
C12 C7 C8 C9 -1.8(2)
C6 C7 C8 C9 176.04(14)
C7 C8 C9 C10 0.4(3)
C8 C9 C10 C11 0.9(3)
C9 C10 C11 C12 -0.9(2)
C10 C11 C12 C7 -0.5(2)
C10 C11 C12 C13 -176.51(13)
C8 C7 C12 C11 1.86(19)
C6 C7 C12 C11 -176.01(12)
C8 C7 C12 C13 177.78(12)
C6 C7 C12 C13 -0.09(18)
C11 C12 C13 C17 -45.01(16)
C7 C12 C13 C17 139.10(12)
C11 C12 C13 C18 83.05(16)
C7 C12 C13 C18 -92.84(14)
C11 C12 C13 C14 -159.65(12)
C7 C12 C13 C14 24.45(16)
C4 C5 C14 C20 -38.77(17)
C6 C5 C14 C20 146.79(12)
C4 C5 C14 C15 88.53(16)
C6 C5 C14 C15 -85.90(14)
C4 C5 C14 C13 -154.33(13)
C6 C5 C14 C13 31.23(16)
C12 C13 C14 C5 -38.57(14)
C17 C13 C14 C5 -159.73(11)
C18 C13 C14 C5 82.74(13)
C12 C13 C14 C20 -161.09(11)
C17 C13 C14 C20 77.75(12)
C18 C13 C14 C20 -39.78(14)
C12 C13 C14 C15 81.97(13)
C17 C13 C14 C15 -39.19(13)
C18 C13 C14 C15 -156.73(11)
C5 C14 C15 C16 146.81(12)
C20 C14 C15 C16 -85.07(14)
C13 C14 C15 C16 24.32(14)
C14 C15 C16 C21 121.35(12)
C14 C15 C16 C17 0.29(15)
C12 C13 C17 C16 -82.17(14)
C18 C13 C17 C16 150.64(12)
C14 C13 C17 C16 39.58(14)
C21 C16 C17 C13 -148.24(12)
C15 C16 C17 C13 -25.05(15)
C12 C13 C18 C19 150.47(12)
C17 C13 C18 C19 -81.62(15)
C14 C13 C18 C19 27.68(15)
C13 C18 C19 C23 117.47(13)
C13 C18 C19 C20 -4.47(16)
C5 C14 C20 C19 -85.21(14)
C15 C14 C20 C19 148.39(12)
C13 C14 C20 C19 37.14(14)
C23 C19 C20 C14 -144.79(13)
C18 C19 C20 C14 -20.62(16)
C22 O2 C21 O1 -1.3(3)
C22 O2 C21 C16 178.01(15)
C15 C16 C21 O1 -48.0(2)
C17 C16 C21 O1 70.3(2)
C15 C16 C21 O2 132.76(13)
C17 C16 C21 O2 -108.98(14)
C24 O4 C23 O3 0.0(3)
C24 O4 C23 C19 179.32(17)
C18 C19 C23 O3 -16.7(2)
C20 C19 C23 O3 102.68(19)
C18 C19 C23 O4 164.08(12)
C20 C19 C23 O4 -76.57(16)

loop_
_cod_related_entry_id
_cod_related_entry_database
_cod_related_entry_code
1 ChemSpider 4411773
